data_4000701
loop_
_publ_author_name
'Akutsu, Hiroki'
'Yamashita, Shinji'
'Yamada, Jun-ichi'
'Nakatsuji, Shin&#x2019;ichi'
'Hosokoshi, Yuko'
'Turner, Scott S.'

_publ_section_title
;
 A Purely Organic Paramagnetic Metal,
 \k-\b&#x2032;&#x2032;-(BEDT-TTF)2(PO-CONHC2H4SO3), Where PO =
 2,2,5,5-Tetramethyl-3-pyrrolin-1-oxyl Free Radical&#x2020;
;
_journal_issue 3
_journal_name_full 'Chemistry of Materials'
_journal_page_first 762
_journal_paper_doi 10.1021/cm100984z
_journal_volume 23
_journal_year 2011
_chemical_formula_moiety 'C11 H18 N2 O5 S, 2(C10 H8 S8)'
_chemical_formula_sum 'C31 H34 N2 O5 S17'
_chemical_formula_weight 1059.74
_space_group_IT_number 2
_symmetry_cell_setting triclinic
_symmetry_Int_Tables_number 2
_symmetry_space_group_name_Hall '-P 1'
_symmetry_space_group_name_H-M 'P -1'
_cell_angle_alpha 89.448(2)
_cell_angle_beta 87.3821(12)
_cell_angle_gamma 83.2487(9)
_cell_formula_units_Z 4
_cell_length_a 8.711(2)
_cell_length_b 11.8136(4)
_cell_length_c 40.528(7)
_cell_measurement_reflns_used 0
_cell_measurement_temperature 293.1
_cell_measurement_theta_max 0
_cell_measurement_theta_min 0
_cell_volume 4137.4(12)
_computing_cell_refinement 'Rigaku Diffractometer Controller'
_computing_data_collection 'Rigaku Diffractometer Controller'
_computing_data_reduction CrystalStructure
_computing_molecular_graphics ORTEP3
_computing_publication_material CRYSTALS
_computing_structure_refinement CRYSTALS
_computing_structure_solution SIR2004
_diffrn_measured_fraction_theta_full 0.764
_diffrn_measured_fraction_theta_max 0.764
_diffrn_measurement_device_type 'ADSC Quantum CCD on Rigaku AFC-7R'
_diffrn_measurement_method PHIOMEGA
_diffrn_radiation_type 'Mo K\a'
_diffrn_radiation_wavelength 0.71069
_diffrn_reflns_av_R_equivalents 0.058
_diffrn_reflns_limit_h_max 10
_diffrn_reflns_limit_h_min -10
_diffrn_reflns_limit_k_max 14
_diffrn_reflns_limit_k_min -15
_diffrn_reflns_limit_l_max 52
_diffrn_reflns_limit_l_min -49
_diffrn_reflns_number 27895
_diffrn_reflns_theta_full 27.48
_diffrn_reflns_theta_max 27.48
_exptl_absorpt_coefficient_mu 0.930
_exptl_absorpt_correction_T_max 1.297299
_exptl_absorpt_correction_T_min 0.5881087
_exptl_absorpt_correction_type empirical
_exptl_absorpt_process_details
;
HIGASHI, T. (1995). Abscor - Empirical Absorption Correction, 
Rigaku Corporation, Tokyo, Japan. 
;
_exptl_crystal_colour black
_exptl_crystal_density_diffrn 1.701
_exptl_crystal_density_method 'not measured'
_exptl_crystal_description needle
_exptl_crystal_F_000 2188.149
_exptl_crystal_size_max 0.90
_exptl_crystal_size_mid 0.10
_exptl_crystal_size_min 0.03
_refine_diff_density_max 1.26
_refine_diff_density_min -0.82
_refine_ls_extinction_method none
_refine_ls_goodness_of_fit_ref 1.1514
_refine_ls_hydrogen_treatment constr
_refine_ls_number_parameters 989
_refine_ls_number_reflns 5700
_refine_ls_R_factor_gt 0.0944
_refine_ls_shift/su_max 0.000304
_refine_ls_structure_factor_coef F
_refine_ls_wR_factor_ref 0.0750
_reflns_number_gt 6689
_reflns_number_total 14510
_reflns_threshold_expression F^2^>2.0\s(F^2^)
_cod_data_source_file cm100984z_si_001.cif
_cod_data_source_block ETprne
_cod_original_cell_volume 4137.3(12)
_cod_original_formula_sum 'C31 H34 N2 O5 S17 '
_cod_database_code 4000701

loop_
_symmetry_equiv_pos_site_id
_symmetry_equiv_pos_as_xyz
1 +X,+Y,+Z
2 -X,-Y,-Z

loop_
_atom_site_label
_atom_site_type_symbol
_atom_site_fract_x
_atom_site_fract_y
_atom_site_fract_z
_atom_site_U_iso_or_equiv
_atom_site_occupancy
_atom_site_adp_type
_atom_site_refinement_flags_posn
S1 S 0.7809(5) 0.1548(3) 0.63909(8) 0.0576 1.0000 Uani .
S2 S 1.0338(5) 0.3464(3) 0.60995(9) 0.0547 1.0000 Uani .
S3 S 0.8149(5) 0.0657(3) 0.57119(8) 0.0437 1.0000 Uani .
S4 S 1.0069(4) 0.2384(3) 0.54543(8) 0.0465 1.0000 Uani .
S5 S 0.7357(5) -0.0011(3) 0.49896(8) 0.0419 1.0000 Uani .
S6 S 0.9158(4) 0.1729(3) 0.46957(8) 0.0453 1.0000 Uani .
S7 S 0.5866(5) -0.0463(4) 0.43694(9) 0.0605 1.0000 Uani .
S8 S 0.7888(7) 0.1488(4) 0.40226(9) 0.0747 1.0000 Uani .
S9 S 0.5584(6) 0.3385(4) 0.57339(11) 0.0904 1.0000 Uani .
S10 S 0.2910(5) 0.5813(3) 0.57147(9) 0.0583 1.0000 Uani .
S11 S 0.4534(5) 0.2962(3) 0.50703(9) 0.0529 1.0000 Uani .
S12 S 0.2267(5) 0.4995(3) 0.50583(9) 0.0485 1.0000 Uani .
S13 S 0.3568(5) 0.2224(3) 0.43682(8) 0.0494 1.0000 Uani .
S14 S 0.1255(5) 0.4222(3) 0.43381(9) 0.0497 1.0000 Uani .
S15 S 0.3116(5) 0.1394(3) 0.37080(9) 0.0599 1.0000 Uani .
S16 S 0.0274(5) 0.3767(3) 0.36677(9) 0.0523 1.0000 Uani .
S17 S 0.1286(5) 0.2387(3) -0.09773(9) 0.0485 1.0000 Uani .
S18 S 0.3499(5) -0.0184(3) -0.12157(9) 0.0494 1.0000 Uani .
S19 S 0.1550(5) 0.1457(4) -0.03092(9) 0.0533 1.0000 Uani .
S20 S 0.3428(6) -0.0672(4) -0.04983(9) 0.0540 1.0000 Uani .
S21 S 0.1620(6) 0.0669(3) 0.04567(9) 0.0517 1.0000 Uani .
S22 S 0.3532(5) -0.1449(3) 0.02662(9) 0.0520 1.0000 Uani .
S23 S 0.1543(5) 0.0213(3) 0.11685(8) 0.0429 1.0000 Uani .
S24 S 0.3865(5) -0.2335(3) 0.09406(9) 0.0483 1.0000 Uani .
S25 S 0.1275(5) 0.7383(3) -0.09747(9) 0.0474 1.0000 Uani .
S26 S 0.3501(6) 0.4813(3) -0.12100(9) 0.0537 1.0000 Uani .
S27 S 0.1539(5) 0.6460(4) -0.03065(9) 0.0526 1.0000 Uani .
S28 S 0.3428(5) 0.4326(3) -0.04981(9) 0.0526 1.0000 Uani .
S29 S 0.1630(5) 0.5659(3) 0.04574(9) 0.0512 1.0000 Uani .
S30 S 0.3536(5) 0.3546(3) 0.02644(9) 0.0518 1.0000 Uani .
S31 S 0.1575(5) 0.5202(3) 0.11670(9) 0.0464 1.0000 Uani .
S32 S 0.3865(5) 0.2661(3) 0.09422(9) 0.0474 1.0000 Uani .
S33 S 1.0927(4) 0.1504(3) 0.20421(8) 0.0336 1.0000 Uani .
S34 S 1.0864(4) 0.6503(3) 0.20380(8) 0.0330 1.0000 Uani .
O1 O 1.0589(12) 0.2737(8) 0.1997(2) 0.0480 1.0000 Uani .
O2 O 1.2512(11) 0.1079(8) 0.1936(2) 0.0453 1.0000 Uani .
O3 O 0.9763(12) 0.0880(9) 0.1894(2) 0.0522 1.0000 Uani .
O4 O 0.8583(10) -0.0122(8) 0.3024(2) 0.0421 1.0000 Uani .
O5 O 0.3772(12) -0.2380(10) 0.2789(2) 0.0532 1.0000 Uani .
O6 O 1.0499(11) 0.7728(7) 0.1989(2) 0.0382 1.0000 Uani .
O7 O 1.2442(11) 0.6092(8) 0.1932(2) 0.0411 1.0000 Uani .
O8 O 0.9746(11) 0.5855(9) 0.1903(2) 0.0466 1.0000 Uani .
O9 O 0.8583(11) 0.4950(9) 0.3021(2) 0.0479 1.0000 Uani .
O10 O 0.3860(12) 0.2589(9) 0.2798(2) 0.0517 1.0000 Uani .
N1 N 0.9832(13) -0.0603(10) 0.2535(3) 0.0363 1.0000 Uani .
N2 N 0.5000(13) -0.2024(9) 0.2682(2) 0.0295 1.0000 Uani .
N3 N 0.9855(12) 0.4383(9) 0.2541(3) 0.0295 1.0000 Uani .
N4 N 0.5144(14) 0.2938(11) 0.2697(3) 0.0432 1.0000 Uani .
C1 C 0.901(2) 0.2245(15) 0.6632(4) 0.0658 1.0000 Uani .
C2 C 0.933(2) 0.3390(15) 0.6506(4) 0.0768 1.0000 Uani .
C3 C 0.8621(17) 0.1675(12) 0.5993(3) 0.0395 1.0000 Uani .
C4 C 0.9514(13) 0.2452(11) 0.5879(3) 0.0334 1.0000 Uani .
C5 C 0.8861(15) 0.1365(10) 0.5361(3) 0.0371 1.0000 Uani .
C6 C 0.8477(15) 0.1080(11) 0.5060(3) 0.0417 1.0000 Uani .
C7 C 0.7116(17) 0.0285(12) 0.4566(3) 0.0386 1.0000 Uani .
C8 C 0.7894(17) 0.1145(12) 0.4443(3) 0.0497 1.0000 Uani .
C9 C 0.669(2) -0.0560(15) 0.3956(3) 0.0706 1.0000 Uani .
C10 C 0.783(2) 0.0138(16) 0.3849(4) 0.0792 1.0000 Uani .
C12 C 0.409(3) 0.5285(19) 0.6019(5) 0.1051 1.0000 Uani .
C13 C 0.4352(16) 0.3839(11) 0.5420(3) 0.0441 1.0000 Uani .
C14 C 0.3309(14) 0.4733(12) 0.5406(3) 0.0314 1.0000 Uani .
C15 C 0.3110(14) 0.3777(10) 0.4861(3) 0.0362 1.0000 Uani .
C16 C 0.2670(15) 0.3437(10) 0.4552(3) 0.0368 1.0000 Uani .
C17 C 0.2516(16) 0.2418(11) 0.4003(3) 0.0432 1.0000 Uani .
C18 C 0.1485(16) 0.3346(11) 0.3996(3) 0.0333 1.0000 Uani .
C19 C 0.162(2) 0.1692(14) 0.3423(4) 0.0692 1.0000 Uani .
C20 C 0.115(2) 0.2863(15) 0.3341(4) 0.0719 1.0000 Uani .
C21 C 0.2268(17) 0.1969(12) -0.1373(3) 0.0376 1.0000 Uani .
C22 C 0.2250(17) 0.0779(12) -0.1452(4) 0.043(4) 1.0000 Uiso .
C23 C 0.2009(16) 0.1277(11) -0.0724(3) 0.0344 1.0000 Uani .
C24 C 0.2860(18) 0.0282(12) -0.0815(3) 0.0394 1.0000 Uani .
C25 C 0.2561(18) 0.0188(14) -0.0190(4) 0.0494 1.0000 Uani .
C26 C 0.2549(18) -0.0135(13) 0.0135(3) 0.0441 1.0000 Uani .
C27 C 0.2228(16) -0.0270(11) 0.0771(3) 0.0319 1.0000 Uani .
C28 C 0.3117(17) -0.1252(11) 0.0681(3) 0.0325 1.0000 Uani .
C29 C 0.2525(18) -0.0858(12) 0.1426(3) 0.0415 1.0000 Uani .
C30 C 0.2604(18) -0.2032(11) 0.1309(3) 0.0390 1.0000 Uani .
C31 C 0.2127(19) 0.7015(13) -0.1373(4) 0.0491 1.0000 Uani .
C32 C 0.220(2) 0.5728(14) -0.1460(3) 0.0519 1.0000 Uani .
C33 C 0.1998(18) 0.6244(13) -0.0735(3) 0.0416 1.0000 Uani .
C34 C 0.2873(17) 0.5239(12) -0.0817(3) 0.0370 1.0000 Uani .
C35 C 0.2496(18) 0.5145(10) -0.0181(3) 0.0396 1.0000 Uani .
C36 C 0.2592(19) 0.4821(12) 0.0144(4) 0.0463 1.0000 Uani .
C37 C 0.2244(16) 0.4732(12) 0.0781(3) 0.0344 1.0000 Uani .
C38 C 0.3097(17) 0.3776(12) 0.0691(3) 0.0366 1.0000 Uani .
C39 C 0.2535(19) 0.4155(12) 0.1432(3) 0.0427 1.0000 Uani .
C40 C 0.2663(19) 0.2940(13) 0.1309(3) 0.0455 1.0000 Uani .
C41 C 1.0830(16) 0.1250(13) 0.2487(3) 0.0379 1.0000 Uani .
C42 C 1.1072(15) 0.0026(11) 0.2582(3) 0.0314 1.0000 Uani .
C43 C 0.8615(15) -0.0603(11) 0.2760(3) 0.0271 1.0000 Uani .
C44 C 0.7157(15) -0.1678(12) 0.2375(3) 0.0336 1.0000 Uani .
C45 C 0.7279(15) -0.1252(11) 0.2663(3) 0.0251 1.0000 Uani .
C46 C 0.5707(15) -0.2254(11) 0.2349(3) 0.0310 1.0000 Uani .
C47 C 0.6013(15) -0.1438(11) 0.2904(3) 0.0303 1.0000 Uani .
C48 C 0.6004(18) -0.3500(10) 0.2276(4) 0.0434 1.0000 Uani .
C49 C 0.4585(17) -0.1650(13) 0.2104(4) 0.0449 1.0000 Uani .
C50 C 0.6507(17) -0.2244(11) 0.3184(3) 0.0380 1.0000 Uani .
C51 C 0.5096(18) -0.0325(13) 0.3023(4) 0.0534 1.0000 Uani .
C52 C 1.0760(16) 0.6325(10) 0.2468(3) 0.0267 1.0000 Uani .
C53 C 1.1143(16) 0.5088(12) 0.2589(4) 0.0400 1.0000 Uani .
C54 C 0.8677(16) 0.4394(12) 0.2756(4) 0.0362 1.0000 Uani .
C55 C 0.7163(15) 0.3335(10) 0.2363(3) 0.0285 1.0000 Uani .
C56 C 0.7416(15) 0.3770(11) 0.2661(3) 0.0324 1.0000 Uani .
C57 C 0.5728(15) 0.2800(12) 0.2344(3) 0.0348 1.0000 Uani .
C58 C 0.6055(16) 0.3544(11) 0.2908(3) 0.0320 1.0000 Uani .
C59 C 0.608(2) 0.1472(14) 0.2274(5) 0.0662 1.0000 Uani .
C60 C 0.4639(18) 0.3357(12) 0.2100(3) 0.0415 1.0000 Uani .
C61 C 0.6608(18) 0.2774(14) 0.3193(4) 0.0540 1.0000 Uani .
C62 C 0.5054(17) 0.4626(12) 0.3045(3) 0.0392 1.0000 Uani .
H1 H 0.8579 0.2309 0.6845 0.0715 1.0000 Uani R
H2 H 0.9993 0.1803 0.6625 0.0715 1.0000 Uani R
H3 H 0.9863 0.3751 0.6661 0.0928 1.0000 Uani R
H4 H 0.8319 0.3801 0.6482 0.0928 1.0000 Uani R
H5 H 0.7108 -0.1281 0.3921 0.0836 1.0000 Uani R
H6 H 0.5831 -0.0356 0.3804 0.0836 1.0000 Uani R
H7 H 0.7702 0.0249 0.3615 0.1043 1.0000 Uani R
H8 H 0.8772 -0.0286 0.3885 0.1044 1.0000 Uani R
H11 H 0.4892 0.5861 0.6025 0.1136 1.0000 Uani R
H12 H 0.3489 0.5379 0.6202 0.1136 1.0000 Uani R
H13 H 0.1883 0.1262 0.3225 0.0820 1.0000 Uani R
H14 H 0.0721 0.1429 0.3527 0.0820 1.0000 Uani R
H15 H 0.0450 0.2925 0.3158 0.0949 1.0000 Uani R
H16 H 0.2083 0.3147 0.3260 0.0948 1.0000 Uani R
H17 H 0.1772 0.2424 -0.1535 0.0398 1.0000 Uani R
H18 H 0.3313 0.2094 -0.1361 0.0397 1.0000 Uani R
H19 H 0.2562 0.0661 -0.1683 0.0481 1.0000 Uani R
H20 H 0.1235 0.0590 -0.1418 0.0481 1.0000 Uani R
H21 H 0.3588 -0.0704 0.1442 0.0528 1.0000 Uani R
H22 H 0.2048 -0.0835 0.1639 0.0528 1.0000 Uani R
H23 H 0.1582 -0.2180 0.1252 0.0378 1.0000 Uani R
H24 H 0.2958 -0.2558 0.1474 0.0377 1.0000 Uani R
H25 H 0.1581 0.7486 -0.1545 0.0625 1.0000 Uani R
H26 H 0.3156 0.7200 -0.1382 0.0625 1.0000 Uani R
H27 H 0.2473 0.5616 -0.1681 0.0596 1.0000 Uani R
H28 H 0.1151 0.5533 -0.1415 0.0596 1.0000 Uani R
H29 H 0.3558 0.4350 0.1453 0.0517 1.0000 Uani R
H30 H 0.2005 0.4226 0.1645 0.0517 1.0000 Uani R
H31 H 0.1651 0.2808 0.1267 0.0590 1.0000 Uani R
H32 H 0.3055 0.2450 0.1483 0.0590 1.0000 Uani R
H33 H 1.1565 0.1687 0.2585 0.0451 1.0000 Uani R
H34 H 0.9822 0.1551 0.2566 0.0452 1.0000 Uani R
H35 H 1.1285 -0.0019 0.2804 0.0365 1.0000 Uani R
H36 H 1.1935 -0.0306 0.2448 0.0365 1.0000 Uani R
H37 H 0.9829 -0.1044 0.2343 0.0367 1.0000 Uani R
H38 H 0.7891 -0.1636 0.2197 0.0384 1.0000 Uani R
H39 H 0.7012 -0.3766 0.2334 0.0660 1.0000 Uani R
H40 H 0.5904 -0.3630 0.2044 0.0660 1.0000 Uani R
H41 H 0.5264 -0.3867 0.2398 0.0660 1.0000 Uani R
H42 H 0.3872 -0.2176 0.2045 0.0517 1.0000 Uani R
H43 H 0.5139 -0.1438 0.1918 0.0517 1.0000 Uani R
H44 H 0.3996 -0.1008 0.2207 0.0517 1.0000 Uani R
H45 H 0.5767 -0.2151 0.3359 0.0485 1.0000 Uani R
H46 H 0.7484 -0.2098 0.3247 0.0485 1.0000 Uani R
H47 H 0.6591 -0.3043 0.3112 0.0485 1.0000 Uani R
H48 H 0.5312 0.0270 0.2882 0.0685 1.0000 Uani R
H49 H 0.5476 -0.0146 0.3244 0.0685 1.0000 Uani R
H50 H 0.4071 -0.0413 0.3049 0.0685 1.0000 Uani R
H51 H 1.1481 0.6753 0.2563 0.0313 1.0000 Uani R
H52 H 0.9746 0.6584 0.2550 0.0313 1.0000 Uani R
H53 H 1.1361 0.5089 0.2823 0.0472 1.0000 Uani R
H54 H 1.2064 0.4759 0.2474 0.0472 1.0000 Uani R
H55 H 0.9904 0.3900 0.2351 0.0435 1.0000 Uani R
H56 H 0.7880 0.3368 0.2180 0.0412 1.0000 Uani R
H57 H 0.7121 0.1202 0.2324 0.0721 1.0000 Uani R
H58 H 0.5928 0.1340 0.2050 0.0721 1.0000 Uani R
H59 H 0.5404 0.1042 0.2408 0.0721 1.0000 Uani R
H60 H 0.3957 0.2868 0.2031 0.0536 1.0000 Uani R
H61 H 0.5239 0.3589 0.1902 0.0536 1.0000 Uani R
H62 H 0.4106 0.4035 0.2191 0.0536 1.0000 Uani R
H63 H 0.5865 0.2872 0.3381 0.0763 1.0000 Uani R
H64 H 0.7569 0.2996 0.3273 0.0763 1.0000 Uani R
H65 H 0.6733 0.2049 0.3120 0.0763 1.0000 Uani R
H66 H 0.5145 0.5251 0.2896 0.0491 1.0000 Uani R
H67 H 0.5338 0.4798 0.3254 0.0491 1.0000 Uani R
H68 H 0.3964 0.4498 0.3054 0.0491 1.0000 Uani R
C110 C 0.457(4) 0.408(3) 0.6071(8) 0.0563 0.5000 Uani .
C111 C 0.530(4) 0.451(3) 0.6030(8) 0.0563 0.5000 Uani .
H1101 H 0.5210 0.4007 0.6256 0.0837 0.5000 Uani R
H1102 H 0.3666 0.3722 0.6119 0.0837 0.5000 Uani R
H1111 H 0.5234 0.4149 0.6240 0.1039 0.5000 Uani R
H1112 H 0.6196 0.4895 0.6014 0.1039 0.5000 Uani R

loop_
_atom_site_aniso_label
_atom_site_aniso_U_11
_atom_site_aniso_U_22
_atom_site_aniso_U_33
_atom_site_aniso_U_23
_atom_site_aniso_U_13
_atom_site_aniso_U_12
S1 0.077(3) 0.068(3) 0.0333(18) -0.0099(17) 0.0117(18) -0.036(2)
S2 0.080(3) 0.048(2) 0.0412(19) -0.0079(16) -0.0030(19) -0.031(2)
S3 0.058(3) 0.046(2) 0.0291(17) -0.0044(14) -0.0076(16) -0.0138(18)
S4 0.057(2) 0.052(2) 0.0345(17) -0.0074(15) 0.0031(16) -0.0250(18)
S5 0.055(3) 0.043(2) 0.0295(17) 0.0007(14) -0.0117(16) -0.0129(18)
S6 0.056(2) 0.050(2) 0.0326(17) -0.0018(15) 0.0000(16) -0.0179(17)
S7 0.069(3) 0.082(3) 0.038(2) -0.0096(19) -0.0090(19) -0.039(2)
S8 0.139(4) 0.055(2) 0.034(2) 0.0050(17) -0.005(2) -0.028(3)
S9 0.113(4) 0.081(3) 0.067(3) -0.029(2) -0.052(3) 0.053(3)
S10 0.075(3) 0.051(2) 0.046(2) -0.0166(17) -0.021(2) 0.014(2)
S11 0.062(3) 0.050(2) 0.0421(19) -0.0109(16) -0.0155(18) 0.0204(18)
S12 0.059(3) 0.044(2) 0.039(2) -0.0111(16) -0.0142(18) 0.0173(19)
S13 0.059(3) 0.048(2) 0.0392(18) -0.0090(15) -0.0092(17) 0.0055(18)
S14 0.060(3) 0.044(2) 0.043(2) -0.0148(17) -0.0158(19) 0.0083(19)
S15 0.082(3) 0.047(2) 0.047(2) -0.0195(17) -0.012(2) 0.014(2)
S16 0.070(3) 0.043(2) 0.0411(19) -0.0084(15) -0.0162(18) 0.0109(18)
S17 0.066(3) 0.043(2) 0.035(2) 0.0070(17) -0.008(2) 0.001(2)
S18 0.082(3) 0.040(2) 0.025(2) -0.0006(16) 0.002(2) 0.000(2)
S19 0.073(3) 0.044(3) 0.038(2) -0.0049(18) 0.001(2) 0.013(2)
S20 0.086(3) 0.049(3) 0.0222(19) 0.0007(17) -0.002(2) 0.013(2)
S21 0.080(3) 0.039(2) 0.030(2) 0.0019(17) 0.004(2) 0.015(2)
S22 0.077(3) 0.043(3) 0.031(2) -0.0036(17) 0.003(2) 0.014(2)
S23 0.068(3) 0.031(2) 0.0261(19) 0.0011(15) 0.0035(19) 0.0058(19)
S24 0.075(3) 0.040(2) 0.026(2) 0.0010(16) 0.000(2) 0.009(2)
S25 0.061(3) 0.042(2) 0.036(2) 0.0067(17) -0.003(2) 0.003(2)
S26 0.090(4) 0.038(2) 0.032(2) 0.0004(17) 0.011(2) -0.007(2)
S27 0.076(3) 0.052(3) 0.0248(19) 0.0072(17) 0.004(2) 0.012(2)
S28 0.081(3) 0.045(3) 0.027(2) 0.0008(17) 0.004(2) 0.013(2)
S29 0.076(3) 0.048(3) 0.026(2) -0.0003(17) -0.006(2) 0.015(2)
S30 0.080(3) 0.046(3) 0.0229(19) 0.0007(16) 0.002(2) 0.017(2)
S31 0.073(3) 0.034(2) 0.029(2) -0.0022(16) 0.004(2) 0.005(2)
S32 0.066(3) 0.034(2) 0.037(2) 0.0059(17) 0.005(2) 0.015(2)
S33 0.041(2) 0.028(2) 0.0314(19) -0.0013(15) 0.0042(17) -0.0046(17)
S34 0.042(2) 0.027(2) 0.0303(19) -0.0036(14) -0.0031(17) -0.0049(17)
O1 0.062(7) 0.042(7) 0.038(6) 0.001(5) 0.006(5) -0.001(5)
O2 0.044(7) 0.046(7) 0.040(6) 0.000(5) 0.018(5) 0.006(5)
O3 0.065(8) 0.057(7) 0.042(6) 0.003(5) -0.028(5) -0.025(6)
O4 0.032(6) 0.047(6) 0.048(6) -0.025(5) -0.009(5) -0.007(5)
O5 0.041(7) 0.086(9) 0.038(6) 0.004(5) 0.004(5) -0.033(6)
O6 0.057(7) 0.016(5) 0.040(5) 0.001(4) 0.009(5) -0.002(4)
O7 0.039(6) 0.034(6) 0.046(6) -0.009(4) 0.010(5) 0.007(5)
O8 0.045(7) 0.054(7) 0.042(6) -0.014(5) -0.002(5) -0.015(5)
O9 0.052(7) 0.066(7) 0.027(5) -0.001(5) 0.009(5) -0.015(5)
O10 0.046(7) 0.061(7) 0.052(7) -0.012(5) 0.014(5) -0.027(6)
N1 0.041(8) 0.036(7) 0.034(7) -0.002(5) 0.003(6) -0.015(6)
N2 0.034(7) 0.027(6) 0.028(6) -0.002(4) 0.004(5) -0.006(5)
N3 0.027(7) 0.024(6) 0.040(7) -0.014(5) 0.004(5) -0.014(5)
N4 0.033(7) 0.075(10) 0.026(6) -0.004(6) -0.002(5) -0.023(7)
C1 0.081(14) 0.066(12) 0.056(11) -0.004(9) -0.013(9) -0.028(10)
C2 0.122(17) 0.072(12) 0.045(9) -0.016(8) -0.019(10) -0.038(12)
C3 0.052(10) 0.037(9) 0.032(8) -0.016(6) -0.004(7) -0.015(8)
C4 0.023(7) 0.043(7) 0.034(7) 0.001(5) -0.014(5) -0.001(6)
C5 0.044(8) 0.038(7) 0.028(6) 0.001(5) 0.015(6) -0.004(6)
C6 0.040(8) 0.052(8) 0.034(7) -0.006(6) -0.001(6) -0.007(6)
C7 0.047(9) 0.039(8) 0.028(7) -0.004(6) 0.005(6) -0.001(7)
C8 0.060(10) 0.058(9) 0.032(7) 0.002(6) 0.009(7) -0.018(8)
C9 0.115(16) 0.066(11) 0.035(8) -0.015(7) 0.020(9) -0.036(11)
C10 0.104(15) 0.086(13) 0.049(9) -0.013(9) 0.018(10) -0.024(11)
C12 0.105(17) 0.123(18) 0.078(14) -0.046(12) -0.059(12) 0.049(14)
C13 0.058(9) 0.046(8) 0.027(6) -0.009(6) -0.017(6) 0.008(7)
C14 0.023(7) 0.049(9) 0.019(6) -0.002(5) -0.009(5) 0.012(6)
C15 0.031(7) 0.036(7) 0.039(7) -0.002(5) 0.004(6) 0.002(6)
C16 0.046(8) 0.026(6) 0.034(7) 0.003(5) -0.006(6) 0.018(6)
C17 0.059(10) 0.031(7) 0.040(7) -0.010(6) -0.002(7) -0.006(6)
C18 0.034(9) 0.024(8) 0.042(8) 0.002(6) 0.000(6) -0.002(6)
C19 0.077(13) 0.061(11) 0.066(11) -0.029(8) -0.012(9) 0.015(9)
C20 0.089(14) 0.085(14) 0.027(8) -0.002(8) -0.002(8) 0.047(11)
C21 0.048(9) 0.050(9) 0.012(6) 0.005(6) -0.014(6) 0.012(7)
C23 0.040(9) 0.026(8) 0.037(8) 0.000(6) -0.001(7) -0.003(7)
C24 0.059(11) 0.029(8) 0.030(8) 0.006(6) -0.005(7) -0.003(7)
C25 0.056(11) 0.062(12) 0.033(8) -0.004(7) -0.004(8) -0.014(9)
C26 0.047(10) 0.056(11) 0.027(8) -0.007(7) -0.012(7) 0.012(8)
C27 0.046(9) 0.021(8) 0.029(7) -0.002(6) 0.003(7) -0.004(6)
C28 0.051(10) 0.025(8) 0.023(7) -0.001(6) -0.006(6) -0.007(7)
C29 0.048(10) 0.039(9) 0.035(8) 0.000(6) 0.003(7) 0.002(7)
C30 0.055(10) 0.016(7) 0.044(9) -0.011(6) 0.002(7) 0.001(7)
C31 0.045(10) 0.046(10) 0.055(10) 0.008(8) 0.001(8) -0.002(8)
C32 0.071(11) 0.063(10) 0.025(7) 0.010(6) -0.014(7) -0.021(8)
C33 0.049(10) 0.049(10) 0.027(8) 0.003(7) 0.003(7) -0.006(8)
C34 0.045(10) 0.040(9) 0.027(7) 0.000(6) -0.011(7) -0.008(8)
C35 0.066(11) 0.015(7) 0.033(8) 0.004(5) 0.003(7) 0.013(7)
C36 0.065(11) 0.024(8) 0.048(10) 0.002(6) 0.018(8) -0.005(7)
C37 0.042(9) 0.048(10) 0.016(6) 0.006(6) -0.014(6) -0.011(8)
C38 0.045(10) 0.028(9) 0.034(8) 0.003(6) 0.004(7) 0.010(7)
C39 0.070(11) 0.042(10) 0.017(7) -0.001(6) -0.009(7) -0.007(8)
C40 0.054(11) 0.052(10) 0.029(8) 0.024(7) -0.002(7) 0.000(8)
C41 0.027(8) 0.055(10) 0.029(7) 0.009(6) 0.007(6) 0.004(7)
C42 0.027(8) 0.043(9) 0.023(7) 0.006(6) -0.011(6) 0.001(7)
C43 0.032(8) 0.024(7) 0.024(7) 0.000(5) 0.000(6) 0.002(6)
C44 0.022(8) 0.043(9) 0.033(8) 0.014(6) -0.001(6) 0.008(7)
C45 0.032(8) 0.028(8) 0.019(6) 0.000(5) 0.005(6) -0.020(6)
C46 0.033(8) 0.023(8) 0.036(8) -0.002(6) 0.002(6) 0.000(6)
C47 0.026(8) 0.030(8) 0.035(8) -0.015(6) 0.006(6) -0.003(6)
C48 0.053(10) 0.013(7) 0.066(10) -0.002(6) -0.026(8) -0.001(6)
C49 0.029(9) 0.052(10) 0.053(10) 0.024(8) -0.013(7) 0.002(7)
C50 0.055(10) 0.034(8) 0.025(7) -0.006(6) -0.001(7) -0.001(7)
C51 0.054(10) 0.044(10) 0.064(10) -0.021(8) 0.032(8) -0.023(8)
C52 0.033(8) 0.018(7) 0.033(7) -0.004(5) -0.020(6) -0.010(6)
C53 0.042(9) 0.032(8) 0.050(9) 0.003(7) 0.010(7) -0.025(7)
C54 0.028(9) 0.038(9) 0.045(9) -0.002(7) -0.012(7) -0.008(7)
C55 0.033(8) 0.020(7) 0.034(8) -0.003(6) 0.003(6) -0.010(6)
C56 0.023(8) 0.023(7) 0.049(9) 0.006(6) 0.009(7) 0.005(6)
C57 0.026(8) 0.037(9) 0.040(8) -0.003(6) -0.007(7) 0.000(7)
C58 0.041(9) 0.035(9) 0.022(7) 0.012(6) 0.001(6) -0.015(7)
C59 0.045(11) 0.052(12) 0.097(14) -0.018(10) 0.019(10) 0.004(9)
C60 0.059(11) 0.030(8) 0.036(8) 0.000(6) 0.002(7) -0.008(7)
C61 0.042(10) 0.071(12) 0.054(10) 0.028(9) -0.001(8) -0.031(9)
C62 0.043(9) 0.037(9) 0.036(8) 0.007(6) -0.011(7) 0.005(7)
H1 0.0715 0.0715 0.0715 -0.0003 -0.0032 -0.0084
H2 0.0716 0.0716 0.0716 -0.0003 -0.0032 -0.0084
H3 0.0928 0.0928 0.0928 -0.0004 -0.0042 -0.0109
H4 0.0928 0.0928 0.0928 -0.0004 -0.0042 -0.0109
H5 0.0836 0.0836 0.0836 -0.0004 -0.0038 -0.0098
H6 0.0836 0.0836 0.0836 -0.0004 -0.0038 -0.0098
H7 0.1043 0.1043 0.1043 -0.0004 -0.0047 -0.0122
H8 0.1044 0.1044 0.1044 -0.0004 -0.0047 -0.0122
H11 0.1136 0.1136 0.1136 -0.0005 -0.0051 -0.0133
H12 0.1136 0.1136 0.1136 -0.0005 -0.0051 -0.0133
H13 0.0820 0.0820 0.0820 -0.0004 -0.0037 -0.0096
H14 0.0820 0.0820 0.0820 -0.0004 -0.0037 -0.0096
H15 0.0949 0.0949 0.0949 -0.0004 -0.0043 -0.0111
H16 0.0949 0.0949 0.0949 -0.0004 -0.0043 -0.0111
H17 0.0398 0.0398 0.0398 -0.0002 -0.0018 -0.0047
H18 0.0397 0.0397 0.0397 -0.0002 -0.0018 -0.0047
H19 0.0481 0.0481 0.0481 -0.0002 -0.0022 -0.0056
H20 0.0481 0.0481 0.0481 -0.0002 -0.0022 -0.0056
H21 0.0528 0.0528 0.0528 -0.0002 -0.0024 -0.0062
H22 0.0528 0.0528 0.0528 -0.0002 -0.0024 -0.0062
H23 0.0378 0.0378 0.0378 -0.0002 -0.0017 -0.0044
H24 0.0377 0.0377 0.0377 -0.0002 -0.0017 -0.0044
H25 0.0625 0.0625 0.0625 -0.0003 -0.0028 -0.0073
H26 0.0625 0.0625 0.0625 -0.0003 -0.0028 -0.0073
H27 0.0596 0.0596 0.0596 -0.0003 -0.0027 -0.0070
H28 0.0596 0.0596 0.0596 -0.0003 -0.0027 -0.0070
H29 0.0517 0.0517 0.0517 -0.0002 -0.0023 -0.0061
H30 0.0517 0.0517 0.0517 -0.0002 -0.0023 -0.0061
H31 0.0590 0.0590 0.0590 -0.0003 -0.0026 -0.0069
H32 0.0590 0.0590 0.0590 -0.0003 -0.0026 -0.0069
H33 0.0451 0.0451 0.0451 -0.0002 -0.0020 -0.0053
H34 0.0452 0.0452 0.0452 -0.0002 -0.0020 -0.0053
H35 0.0365 0.0365 0.0365 -0.0002 -0.0016 -0.0043
H36 0.0365 0.0365 0.0365 -0.0002 -0.0016 -0.0043
H37 0.0367 0.0367 0.0367 -0.0002 -0.0016 -0.0043
H38 0.0384 0.0384 0.0384 -0.0002 -0.0017 -0.0045
H39 0.0660 0.0660 0.0660 -0.0003 -0.0030 -0.0077
H40 0.0660 0.0660 0.0660 -0.0003 -0.0030 -0.0077
H41 0.0660 0.0660 0.0660 -0.0003 -0.0030 -0.0077
H42 0.0517 0.0517 0.0517 -0.0002 -0.0023 -0.0061
H43 0.0517 0.0517 0.0517 -0.0002 -0.0023 -0.0061
H44 0.0517 0.0517 0.0517 -0.0002 -0.0023 -0.0061
H45 0.0486 0.0486 0.0486 -0.0002 -0.0022 -0.0057
H46 0.0485 0.0485 0.0485 -0.0002 -0.0022 -0.0057
H47 0.0485 0.0485 0.0485 -0.0002 -0.0022 -0.0057
H48 0.0685 0.0685 0.0685 -0.0003 -0.0031 -0.0080
H49 0.0686 0.0686 0.0686 -0.0003 -0.0031 -0.0080
H50 0.0685 0.0685 0.0685 -0.0003 -0.0031 -0.0080
H51 0.0313 0.0313 0.0313 -0.0001 -0.0014 -0.0037
H52 0.0313 0.0313 0.0313 -0.0001 -0.0014 -0.0037
H53 0.0472 0.0472 0.0472 -0.0002 -0.0021 -0.0055
H54 0.0472 0.0472 0.0472 -0.0002 -0.0021 -0.0055
H55 0.0435 0.0435 0.0435 -0.0002 -0.0020 -0.0051
H56 0.0412 0.0412 0.0412 -0.0002 -0.0018 -0.0048
H57 0.0721 0.0721 0.0721 -0.0003 -0.0032 -0.0085
H58 0.0721 0.0721 0.0721 -0.0003 -0.0032 -0.0085
H59 0.0721 0.0721 0.0721 -0.0003 -0.0032 -0.0085
H60 0.0536 0.0536 0.0536 -0.0002 -0.0024 -0.0063
H61 0.0536 0.0536 0.0536 -0.0002 -0.0024 -0.0063
H62 0.0536 0.0536 0.0536 -0.0002 -0.0024 -0.0063
H63 0.0763 0.0763 0.0763 -0.0003 -0.0034 -0.0089
H64 0.0763 0.0763 0.0763 -0.0003 -0.0034 -0.0089
H65 0.0763 0.0763 0.0763 -0.0003 -0.0034 -0.0089
H66 0.0491 0.0491 0.0491 -0.0002 -0.0022 -0.0058
H67 0.0491 0.0491 0.0491 -0.0002 -0.0022 -0.0058
H68 0.0491 0.0491 0.0491 -0.0002 -0.0022 -0.0058
C110 0.06(3) 0.07(2) 0.036(11) 0.023(12) -0.004(15) 0.000(14)
C111 0.06(3) 0.07(2) 0.036(11) 0.023(12) -0.004(15) 0.000(14)
H1101 0.0837 0.0837 0.0837 -0.0004 -0.0038 -0.0098
H1102 0.0837 0.0837 0.0837 -0.0004 -0.0038 -0.0098
H1111 0.1039 0.1039 0.1039 -0.0004 -0.0047 -0.0122
H1112 0.1039 0.1039 0.1039 -0.0004 -0.0047 -0.0122

loop_
_atom_type_symbol
_atom_type_scat_dispersion_real
_atom_type_scat_dispersion_imag
_atom_type_scat_Cromer_Mann_a1
_atom_type_scat_Cromer_Mann_b1
_atom_type_scat_Cromer_Mann_a2
_atom_type_scat_Cromer_Mann_b2
_atom_type_scat_Cromer_Mann_a3
_atom_type_scat_Cromer_Mann_b3
_atom_type_scat_Cromer_Mann_a4
_atom_type_scat_Cromer_Mann_b4
_atom_type_scat_Cromer_Mann_c
_atom_type_scat_source
S 0.1246 0.1234 6.9053 1.4679 5.2034 22.2151 1.4379 0.2536 1.5863 56.1720 0.8669 'International Tables Vol C 4.2.6.8 and 6.1.1.4'
O 0.0106 0.0060 3.0485 13.2771 2.2868 5.7011 1.5463 0.3239 0.8670 32.9089 0.2508 'International Tables Vol C 4.2.6.8 and 6.1.1.4'
N 0.0061 0.0033 12.2126 0.0057 3.1322 9.8933 2.0125 28.9975 1.1663 0.5826 -11.5290 'International Tables Vol C 4.2.6.8 and 6.1.1.4'
C 0.0033 0.0016 2.3100 20.8439 1.0200 10.2075 1.5886 0.5687 0.8650 51.6512 0.2156 'International Tables Vol C 4.2.6.8 and 6.1.1.4'
H 0.0000 0.0000 0.4930 10.5109 0.3229 26.1257 0.1402 3.1424 0.0408 57.7998 0.0030 'International Tables Vol C 4.2.6.8 and 6.1.1.4'

loop_
_geom_angle_atom_site_label_1
_geom_angle_atom_site_label_2
_geom_angle_atom_site_label_3
_geom_angle
_geom_angle_publ_flag
C1 S1 C3 102.9(8) yes
C2 S2 C4 101.6(7) yes
C3 S3 C5 94.3(6) yes
C4 S4 C5 95.1(5) yes
C6 S5 C7 96.3(7) yes
C6 S6 C8 94.3(6) yes
C7 S7 C9 102.6(7) yes
C8 S8 C10 100.9(8) yes
C13 S9 C110 100.0(13) yes
C13 S9 C111 104.7(12) yes
C110 S9 C111 28.3(13) yes
C12 S10 C14 101.6(7) yes
C13 S11 C15 94.7(6) yes
C14 S12 C15 93.8(6) yes
C16 S13 C17 94.4(6) yes
C16 S14 C18 94.5(6) yes
C17 S15 C19 99.9(7) yes
C18 S16 C20 101.3(7) yes
C21 S17 C23 101.3(7) yes
C22 S18 C24 99.5(7) yes
C23 S19 C25 95.2(7) yes
C24 S20 C25 94.3(7) yes
C26 S21 C27 96.2(7) yes
C26 S22 C28 96.6(7) yes
C27 S23 C29 101.2(6) yes
C28 S24 C30 100.2(7) yes
C31 S25 C33 102.5(7) yes
C32 S26 C34 101.7(7) yes
C33 S27 C35 95.2(7) yes
C34 S28 C35 96.9(7) yes
C36 S29 C37 95.3(7) yes
C36 S30 C38 94.6(7) yes
C37 S31 C39 102.4(7) yes
C38 S32 C40 100.1(7) yes
O1 S33 O2 112.5(6) yes
O1 S33 O3 111.9(6) yes
O2 S33 O3 113.2(6) yes
O1 S33 C41 106.2(6) yes
O2 S33 C41 104.7(6) yes
O3 S33 C41 107.8(6) yes
O6 S34 O7 112.6(5) yes
O6 S34 O8 112.9(6) yes
O7 S34 O8 112.9(6) yes
O6 S34 C52 104.3(6) yes
O7 S34 C52 105.8(6) yes
O8 S34 C52 107.5(6) yes
C42 N1 C43 122.3(11) yes
C42 N1 H37 119.4 no
C43 N1 H37 118.3 no
O5 N2 C46 124.4(10) yes
O5 N2 C47 122.0(10) yes
C46 N2 C47 113.1(10) yes
C53 N3 C54 121.7(11) yes
C53 N3 H55 118.8 no
C54 N3 H55 119.5 no
O10 N4 C57 121.4(10) yes
O10 N4 C58 122.3(10) yes
C57 N4 C58 116.2(10) yes
S1 C1 C2 114.9(12) yes
S1 C1 H1 108.6 no
C2 C1 H1 109.9 no
S1 C1 H2 107.3 no
C2 C1 H2 104.5 no
H1 C1 H2 111.6 no
S2 C2 C1 117.9(13) yes
S2 C2 H3 108.9 no
C1 C2 H3 109.9 no
S2 C2 H4 105.7 no
C1 C2 H4 104.3 no
H3 C2 H4 109.7 no
S3 C3 S1 114.4(8) yes
S3 C3 C4 117.5(10) yes
S1 C3 C4 128.0(10) yes
S4 C4 S2 114.7(7) yes
S4 C4 C3 116.5(9) yes
S2 C4 C3 128.6(10) yes
S3 C5 S4 113.8(7) yes
S3 C5 C6 119.6(10) yes
S4 C5 C6 126.6(10) yes
S6 C6 S5 113.9(7) yes
S6 C6 C5 122.7(10) yes
S5 C6 C5 123.3(10) yes
S5 C7 S7 117.0(8) yes
S5 C7 C8 114.7(11) yes
S7 C7 C8 128.2(11) yes
S8 C8 S6 119.8(8) yes
S8 C8 C7 120.7(11) yes
S6 C8 C7 118.6(10) yes
S7 C9 C10 120.8(12) yes
S7 C9 H5 108.2 no
C10 C9 H5 106.5 no
S7 C9 H6 107.0 no
C10 C9 H6 104.1 no
H5 C9 H6 110.0 no
S8 C10 C9 121.1(12) yes
S8 C10 H7 107.3 no
C9 C10 H7 105.4 no
S8 C10 H8 107.1 no
C9 C10 H8 105.6 no
H7 C10 H8 110.1 no
S10 C12 H11 103.2 no
S10 C12 H12 103.9 no
H11 C12 H12 107.4 no
S10 C12 C110 124.2(20) yes
H11 C12 C110 119.7 no
H12 C12 C110 95.7 no
S10 C12 C111 134(2) yes
H11 C12 C111 84.6 no
H12 C12 C111 116.5 no
C110 C12 C111 36.0(18) yes
S11 C13 S9 114.8(7) yes
S11 C13 C14 115.4(9) yes
S9 C13 C14 129.8(10) yes
S10 C14 S12 113.9(7) yes
S10 C14 C13 125.9(9) yes
S12 C14 C13 120.1(10) yes
S11 C15 S12 115.9(7) yes
S11 C15 C16 120.9(9) yes
S12 C15 C16 123.2(9) yes
C15 C16 S14 122.1(8) yes
C15 C16 S13 120.7(9) yes
S14 C16 S13 117.1(7) yes
S13 C17 S15 112.7(8) yes
S13 C17 C18 115.5(10) yes
S15 C17 C18 131.7(11) yes
S16 C18 S14 115.6(7) yes
S16 C18 C17 125.9(10) yes
S14 C18 C17 118.5(10) yes
S15 C19 C20 117.8(13) yes
S15 C19 H13 109.6 no
C20 C19 H13 109.9 no
S15 C19 H14 105.5 no
C20 C19 H14 105.1 no
H13 C19 H14 108.5 no
S16 C20 C19 117.1(12) yes
S16 C20 H15 107.6 no
C19 C20 H15 111.0 no
S16 C20 H16 109.2 no
C19 C20 H16 104.8 no
H15 C20 H16 106.6 no
S17 C21 C22 113.8(10) yes
S17 C21 H17 106.9 no
C22 C21 H17 109.7 no
S17 C21 H18 107.6 no
C22 C21 H18 107.2 no
H17 C21 H18 111.7 no
C21 C22 S18 114.5(10) yes
C21 C22 H19 109.0 no
S18 C22 H19 107.6 no
C21 C22 H20 108.9 no
S18 C22 H20 108.1 no
H19 C22 H20 108.6 no
S17 C23 S19 115.5(8) yes
S17 C23 C24 127.8(11) yes
S19 C23 C24 116.7(10) yes
S18 C24 S20 114.7(8) yes
S18 C24 C23 128.4(11) yes
S20 C24 C23 117.0(10) yes
S19 C25 S20 116.8(9) yes
S19 C25 C26 120.4(12) yes
S20 C25 C26 122.6(13) yes
S22 C26 S21 113.2(8) yes
S22 C26 C25 121.8(11) yes
S21 C26 C25 124.9(12) yes
S23 C27 S21 113.2(7) yes
S23 C27 C28 129.4(10) yes
S21 C27 C28 117.5(9) yes
S24 C28 S22 116.4(8) yes
S24 C28 C27 127.2(10) yes
S22 C28 C27 116.5(10) yes
S23 C29 C30 115.9(10) yes
S23 C29 H21 108.7 no
C30 C29 H21 106.0 no
S23 C29 H22 110.0 no
C30 C29 H22 107.3 no
H21 C29 H22 108.7 no
S24 C30 C29 114.1(10) yes
S24 C30 H23 106.8 no
C29 C30 H23 108.8 no
S24 C30 H24 107.2 no
C29 C30 H24 111.1 no
H23 C30 H24 108.5 no
S25 C31 C32 114.4(10) yes
S25 C31 H25 110.1 no
C32 C31 H25 110.2 no
S25 C31 H26 108.2 no
C32 C31 H26 107.1 no
H25 C31 H26 106.4 no
C31 C32 S26 113.7(10) yes
C31 C32 H27 110.1 no
S26 C32 H27 110.1 no
C31 C32 H28 105.3 no
S26 C32 H28 108.3 no
H27 C32 H28 109.3 no
S27 C33 S25 112.7(9) yes
S27 C33 C34 115.9(11) yes
S25 C33 C34 131.4(11) yes
S28 C34 S26 116.9(9) yes
S28 C34 C33 117.2(10) yes
S26 C34 C33 125.9(11) yes
S27 C35 S28 114.7(8) yes
S27 C35 C36 122.9(10) yes
S28 C35 C36 122.2(10) yes
S29 C36 C35 121.1(11) yes
S29 C36 S30 116.1(9) yes
C35 C36 S30 122.6(10) yes
S29 C37 S31 114.1(8) yes
S29 C37 C38 115.7(10) yes
S31 C37 C38 130.2(10) yes
S30 C38 S32 113.7(8) yes
S30 C38 C37 118.2(10) yes
S32 C38 C37 128.1(10) yes
S31 C39 C40 115.3(9) yes
S31 C39 H29 106.8 no
C40 C39 H29 107.9 no
S31 C39 H30 107.4 no
C40 C39 H30 110.9 no
H29 C39 H30 108.3 no
C39 C40 S32 114.8(10) yes
C39 C40 H31 105.5 no
S32 C40 H31 109.1 no
C39 C40 H32 107.8 no
S32 C40 H32 109.3 no
H31 C40 H32 110.2 no
S33 C41 C42 114.1(10) yes
S33 C41 H33 107.8 no
C42 C41 H33 112.2 no
S33 C41 H34 106.8 no
C42 C41 H34 107.9 no
H33 C41 H34 107.7 no
C41 C42 N1 116.2(11) yes
C41 C42 H35 108.1 no
N1 C42 H35 107.6 no
C41 C42 H36 106.1 no
N1 C42 H36 107.8 no
H35 C42 H36 111.1 no
N1 C43 O4 122.3(12) yes
N1 C43 C45 116.4(11) yes
O4 C43 C45 121.3(11) yes
C45 C44 C46 112.8(12) yes
C45 C44 H38 124.0 no
C46 C44 H38 123.2 no
C43 C45 C44 124.6(12) yes
C43 C45 C47 120.7(10) yes
C44 C45 C47 114.7(12) yes
C44 C46 N2 99.8(10) yes
C44 C46 C48 114.1(11) yes
N2 C46 C48 112.5(11) yes
C44 C46 C49 112.5(11) yes
N2 C46 C49 106.9(11) yes
C48 C46 C49 110.5(12) yes
N2 C47 C45 99.3(9) yes
N2 C47 C50 108.8(10) yes
C45 C47 C50 113.9(11) yes
N2 C47 C51 107.9(11) yes
C45 C47 C51 112.6(11) yes
C50 C47 C51 113.3(11) yes
C46 C48 H39 108.6 no
C46 C48 H40 110.2 no
H39 C48 H40 109.3 no
C46 C48 H41 107.9 no
H39 C48 H41 111.6 no
H40 C48 H41 109.2 no
C46 C49 H42 108.2 no
C46 C49 H43 109.4 no
H42 C49 H43 110.2 no
C46 C49 H44 109.7 no
H42 C49 H44 107.7 no
H43 C49 H44 111.6 no
C47 C50 H45 109.6 no
C47 C50 H46 108.6 no
H45 C50 H46 112.2 no
C47 C50 H47 110.8 no
H45 C50 H47 107.8 no
H46 C50 H47 107.8 no
C47 C51 H48 109.8 no
C47 C51 H49 107.7 no
H48 C51 H49 106.5 no
C47 C51 H50 110.1 no
H48 C51 H50 114.5 no
H49 C51 H50 108.0 no
S34 C52 C53 114.8(9) yes
S34 C52 H51 109.0 no
C53 C52 H51 106.5 no
S34 C52 H52 109.1 no
C53 C52 H52 107.4 no
H51 C52 H52 110.1 no
C52 C53 N3 112.5(12) yes
C52 C53 H53 109.3 no
N3 C53 H53 108.9 no
C52 C53 H54 108.8 no
N3 C53 H54 110.3 no
H53 C53 H54 106.9 no
N3 C54 O9 123.0(12) yes
N3 C54 C56 116.0(12) yes
O9 C54 C56 120.9(13) yes
C56 C55 C57 115.7(12) yes
C56 C55 H56 121.7 no
C57 C55 H56 122.6 no
C54 C56 C55 129.0(13) yes
C54 C56 C58 122.2(12) yes
C55 C56 C58 108.8(12) yes
N4 C57 C55 99.0(10) yes
N4 C57 C59 107.5(12) yes
C55 C57 C59 111.4(11) yes
N4 C57 C60 114.0(11) yes
C55 C57 C60 113.7(12) yes
C59 C57 C60 110.6(12) yes
C56 C58 N4 100.3(10) yes
C56 C58 C61 111.9(12) yes
N4 C58 C61 109.6(11) yes
C56 C58 C62 115.3(11) yes
N4 C58 C62 109.4(12) yes
C61 C58 C62 109.9(11) yes
C57 C59 H57 110.6 no
C57 C59 H58 108.8 no
H57 C59 H58 110.0 no
C57 C59 H59 111.2 no
H57 C59 H59 107.6 no
H58 C59 H59 108.6 no
C57 C60 H60 112.0 no
C57 C60 H61 109.3 no
H60 C60 H61 107.6 no
C57 C60 H62 109.7 no
H60 C60 H62 111.6 no
H61 C60 H62 106.4 no
C58 C61 H63 110.3 no
C58 C61 H64 110.3 no
H63 C61 H64 105.4 no
C58 C61 H65 108.0 no
H63 C61 H65 111.4 no
H64 C61 H65 111.5 no
C58 C62 H66 109.6 no
C58 C62 H67 111.0 no
H66 C62 H67 111.0 no
C58 C62 H68 109.4 no
H66 C62 H68 106.5 no
H67 C62 H68 109.2 no
C12 C110 S9 115(2) yes
C12 C110 C111 64(4) yes
S9 C110 C111 78(4) yes
C12 C110 H1101 108.3 no
S9 C110 H1101 108.4 no
C111 C110 H1101 73.6 no
C12 C110 H1102 107.8 no
S9 C110 H1102 107.9 no
C111 C110 H1102 171.6 no
H1101 C110 H1102 109.5 no
C12 C110 H1111 98.4 no
S9 C110 H1111 109.8 no
C111 C110 H1111 64.0 no
H1101 C110 H1111 11.0 no
H1102 C110 H1111 118.1 no
S9 C111 C12 120(3) yes
S9 C111 C110 74(5) yes
C12 C111 C110 80(5) yes
S9 C111 H1101 99.8 no
C12 C111 H1101 109.1 no
C110 C111 H1101 56.8 no
S9 C111 H1111 106.2 no
C12 C111 H1111 106.3 no
C110 C111 H1111 61.2 no
H1101 C111 H1111 6.6 no
S9 C111 H1112 107.0 no
C12 C111 H1112 107.3 no
C110 C111 H1112 169.9 no
H1101 C111 H1112 113.5 no
H1111 C111 H1112 109.5 no
C111 H1101 C110 49.6 no
C111 H1111 C110 54.8 no

loop_
_geom_bond_atom_site_label_1
_geom_bond_atom_site_label_2
_geom_bond_distance
_geom_bond_publ_flag
S1 C1 1.743(16) yes
S1 C3 1.742(14) yes
S2 C2 1.837(16) yes
S2 C4 1.738(12) yes
S3 C3 1.761(13) yes
S3 C5 1.768(12) yes
S4 C4 1.768(12) yes
S4 C5 1.744(13) yes
S5 C6 1.738(14) yes
S5 C7 1.764(14) yes
S6 C6 1.769(13) yes
S6 C8 1.740(15) yes
S7 C7 1.710(15) yes
S7 C9 1.794(14) yes
S8 C8 1.749(13) yes
S8 C10 1.757(17) yes
S9 C13 1.743(13) yes
S9 C110 1.75(4) yes
S9 C111 1.78(4) yes
S10 C12 1.708(17) yes
S10 C14 1.790(13) yes
S11 C13 1.753(12) yes
S11 C15 1.729(13) yes
S12 C14 1.717(12) yes
S12 C15 1.724(12) yes
S13 C16 1.710(11) yes
S13 C17 1.777(14) yes
S14 C16 1.716(12) yes
S14 C18 1.729(14) yes
S15 C17 1.728(12) yes
S15 C19 1.785(17) yes
S16 C18 1.766(14) yes
S16 C20 1.796(15) yes
S17 C21 1.828(13) yes
S17 C23 1.735(14) yes
S18 C22 1.783(15) yes
S18 C24 1.766(14) yes
S19 C23 1.718(14) yes
S19 C25 1.723(17) yes
S20 C24 1.748(14) yes
S20 C25 1.708(15) yes
S21 C26 1.733(14) yes
S21 C27 1.739(13) yes
S22 C26 1.771(15) yes
S22 C28 1.717(12) yes
S23 C27 1.770(13) yes
S23 C29 1.795(14) yes
S24 C28 1.734(13) yes
S24 C30 1.824(13) yes
S25 C31 1.783(15) yes
S25 C33 1.727(15) yes
S26 C32 1.807(15) yes
S26 C34 1.720(14) yes
S27 C33 1.778(14) yes
S27 C35 1.756(13) yes
S28 C34 1.725(14) yes
S28 C35 1.729(13) yes
S29 C36 1.738(14) yes
S29 C37 1.762(13) yes
S30 C36 1.707(15) yes
S30 C38 1.769(13) yes
S31 C37 1.717(13) yes
S31 C39 1.787(14) yes
S32 C38 1.748(14) yes
S32 C40 1.790(14) yes
S33 O1 1.464(10) yes
S33 O2 1.459(10) yes
S33 O3 1.473(10) yes
S33 C41 1.824(13) yes
S34 O6 1.459(9) yes
S34 O7 1.450(9) yes
S34 O8 1.437(10) yes
S34 C52 1.754(12) yes
O4 C43 1.212(14) yes
O5 N2 1.252(13) yes
O9 C54 1.261(16) yes
O10 N4 1.286(14) yes
N1 C42 1.402(16) yes
N1 C43 1.366(16) yes
N1 H37 0.941 no
N2 C46 1.472(16) yes
N2 C47 1.514(16) yes
N3 C53 1.494(16) yes
N3 C54 1.313(17) yes
N3 H55 0.961 no
N4 C57 1.499(17) yes
N4 C58 1.445(17) yes
C1 C2 1.49(2) yes
C1 H1 0.928 no
C1 H2 0.948 no
C2 H3 0.935 no
C2 H4 0.962 no
C3 C4 1.337(18) yes
C5 C6 1.335(16) yes
C7 C8 1.364(18) yes
C9 C10 1.41(2) yes
C9 H5 0.895 no
C9 H6 0.998 no
C10 H7 0.967 no
C10 H8 0.926 no
C12 H11 1.034 no
C12 H12 0.887 no
C12 C110 1.45(4) yes
C12 C111 1.32(4) yes
C13 C14 1.312(17) yes
C15 C16 1.401(16) yes
C17 C18 1.334(18) yes
C19 C20 1.44(2) yes
C19 H13 0.958 no
C19 H14 0.954 no
C20 H15 0.979 no
C20 H16 0.955 no
C21 C22 1.447(19) yes
C21 H17 0.932 no
C21 H18 0.943 no
C22 H19 0.970 no
C22 H20 0.941 no
C23 C24 1.359(19) yes
C25 C26 1.369(19) yes
C27 C28 1.359(18) yes
C29 C30 1.463(18) yes
C29 H21 0.969 no
C29 H22 0.940 no
C30 H23 0.965 no
C30 H24 0.946 no
C31 C32 1.56(2) yes
C31 H25 0.990 no
C31 H26 0.946 no
C32 H27 0.922 no
C32 H28 0.980 no
C33 C34 1.37(2) yes
C35 C36 1.375(18) yes
C37 C38 1.322(18) yes
C39 C40 1.51(2) yes
C39 H29 0.954 no
C39 H30 0.960 no
C40 H31 0.936 no
C40 H32 0.956 no
C41 C42 1.486(19) yes
C41 H33 0.970 no
C41 H34 0.950 no
C42 H35 0.926 no
C42 H36 0.954 no
C43 C45 1.535(18) yes
C44 C45 1.289(17) yes
C44 C46 1.511(19) yes
C44 H38 0.947 no
C45 C47 1.475(17) yes
C46 C48 1.495(17) yes
C46 C49 1.539(18) yes
C47 C50 1.519(18) yes
C47 C51 1.525(19) yes
C48 H39 0.937 no
C48 H40 0.964 no
C48 H41 0.939 no
C49 H42 0.968 no
C49 H43 0.923 no
C49 H44 0.953 no
C50 H45 0.935 no
C50 H46 0.934 no
C50 H47 0.985 no
C51 H48 0.932 no
C51 H49 1.004 no
C51 H50 0.912 no
C52 C53 1.539(18) yes
C52 H51 0.947 no
C52 H52 0.946 no
C53 H53 0.979 no
C53 H54 0.952 no
C54 C56 1.460(19) yes
C55 C56 1.354(18) yes
C55 C57 1.471(18) yes
C55 H56 0.952 no
C56 C58 1.562(18) yes
C57 C59 1.59(2) yes
C57 C60 1.497(19) yes
C58 C61 1.523(18) yes
C58 C62 1.551(19) yes
C59 H57 0.953 no
C59 H58 0.941 no
C59 H59 0.970 no
C60 H60 0.930 no
C60 H61 0.991 no
C60 H62 0.946 no
C61 H63 0.976 no
C61 H64 0.975 no
C61 H65 0.901 no
C62 H66 0.958 no
C62 H67 0.924 no
C62 H68 0.978 no
C110 C111 0.86(4) yes
C110 H1101 0.950 no
C110 H1102 0.950 no
C110 H1111 0.926 no
C111 H1101 1.089 no
C111 H1111 0.950 no
C111 H1112 0.950 no

loop_
_geom_hbond_atom_site_label_D
_geom_hbond_atom_site_label_H
_geom_hbond_atom_site_label_A
_geom_hbond_site_symmetry_A
_geom_hbond_angle_DHA
_geom_hbond_distance_DH
_geom_hbond_distance_HA
_geom_hbond_distance_DA
_geom_hbond_publ_flag
C1 H1 O5 2_656 148 0.93 2.47 3.29(2) yes
C2 H3 O9 2_766 167 0.93 2.56 3.47(2) yes
C10 H7 O4 . 151 0.97 2.51 3.39(2) yes
C20 H16 O10 . 132 0.95 2.42 3.14(2) yes
C30 H24 O7 1_445 151 0.95 2.50 3.36(2) yes
C31 H25 O3 2_665 166 0.99 2.58 3.55(2) yes
C40 H32 O2 1_455 148 0.96 2.50 3.35(2) yes
C41 H33 O10 1_655 170 0.97 2.56 3.52(2) yes
N1 H37 O6 1_545 161 0.94 2.07 2.97(2) yes
C44 H38 O6 1_545 145 0.95 2.42 3.25(2) yes
C49 H42 O7 1_445 167 0.97 2.57 3.52(2) yes
C52 H51 O5 1_665 170 0.95 2.56 3.49(2) yes
N3 H55 O1 . 164 0.96 2.02 2.95(2) yes
C55 H56 O1 . 142 0.95 2.47 3.28(2) yes
